data_4078255
loop_
_publ_author_name
'Merola, Joseph S.'
'Husebo, Trang Le'
'Matthews, Kelly E.'

_publ_section_title
;
 Aqueous Organometallic Chemistry ofmer-Ir(H)2(PMe3)3X Complexes
;
_journal_issue 10
_journal_name_full Organometallics
_journal_page_first 3920
_journal_paper_doi 10.1021/om300140f
_journal_volume 31
_journal_year 2012
_chemical_absolute_configuration ad
_chemical_formula_moiety 'C15 H35 Cl Ir P3'
_chemical_formula_sum 'C15 H35 Cl Ir P3'
_chemical_formula_weight 535.99
_chemical_name_common 'Compopund 4d'
_chemical_name_systematic
;
 ? 
;
_space_group_crystal_system orthorhombic
_space_group_IT_number 19
_space_group_name_Hall 'P 2ac 2ab'
_space_group_name_H-M_alt 'P 21 21 21'
_symmetry_space_group_name_Hall 'P 2ac 2ab'
_symmetry_space_group_name_H-M 'P 21 21 21'
_atom_sites_solution_hydrogens geom
_atom_sites_solution_primary direct
_atom_sites_solution_secondary difmap
_audit_creation_date 2012-02-15
_audit_creation_method
;
  Olex2 1.1
  (compiled Nov  1 2011 20:42:30, GUI svn.r3906)
;
_cell_angle_alpha 90.00
_cell_angle_beta 90.00
_cell_angle_gamma 90.00
_cell_formula_units_Z 4
_cell_length_a 11.827(3)
_cell_length_b 12.535(3)
_cell_length_c 14.506(3)
_cell_measurement_reflns_used 50
_cell_measurement_temperature 298
_cell_measurement_theta_max 25
_cell_measurement_theta_min 3.5
_cell_volume 2150.5(9)
_computing_cell_refinement 'Bruker XSCANS'
_computing_data_collection 'Bruker XSCANS'
_computing_data_reduction 'Bruker XSCANS'
_computing_molecular_graphics
;
O. V. Dolomanov, L. J. Bourhis, R. J. Gildea, J. A. K. Howard and H. Puschmann,
OLEX2: a complete structure solution, refinement and analysis program.
J. Appl. Cryst. (2009). 42, 339-341.
;
_computing_publication_material
;
O. V. Dolomanov, L. J. Bourhis, R. J. Gildea, J. A. K. Howard and H. Puschmann,
OLEX2: a complete structure solution, refinement and analysis program.
J. Appl. Cryst. (2009). 42, 339-341.
;
_computing_structure_refinement
;
XL, G.M. Sheldrick, Acta Cryst.
(2008). A64, 112-122
;
_computing_structure_solution 'SHELXS-97 (Sheldrick, 1990)'
_diffrn_ambient_temperature 298
_diffrn_measured_fraction_theta_full 1.000
_diffrn_measured_fraction_theta_max 1.000
_diffrn_measurement_device_type 'Bruker R3mv'
_diffrn_measurement_method Wyckoff
_diffrn_radiation_monochromator graphite
_diffrn_radiation_type MoK\a
_diffrn_radiation_wavelength 0.71073
_diffrn_reflns_av_R_equivalents 0.0000
_diffrn_reflns_av_unetI/netI 0.0359
_diffrn_reflns_limit_h_max 14
_diffrn_reflns_limit_h_min 0
_diffrn_reflns_limit_k_max 14
_diffrn_reflns_limit_k_min 0
_diffrn_reflns_limit_l_max 17
_diffrn_reflns_limit_l_min 0
_diffrn_reflns_number 2156
_diffrn_reflns_theta_full 25.00
_diffrn_reflns_theta_max 25.00
_diffrn_reflns_theta_min 2.15
_diffrn_source 'fine-focus sealed tube'
_diffrn_standards_decay_% 2
_diffrn_standards_interval_count 300
_diffrn_standards_number 3
_exptl_absorpt_coefficient_mu 6.548
_exptl_absorpt_correction_T_max 1.00
_exptl_absorpt_correction_T_min 0.894
_exptl_absorpt_correction_type psi-scan
_exptl_absorpt_process_details 'North, Phillips & Mathews, 1968'
_exptl_crystal_colour 'clear colourless'
_exptl_crystal_colour_lustre clear
_exptl_crystal_colour_primary colourless
_exptl_crystal_density_diffrn 1.655
_exptl_crystal_density_method 'not measured'
_exptl_crystal_description prism
_exptl_crystal_F_000 1056
_exptl_crystal_size_max 0.4
_exptl_crystal_size_mid 0.4
_exptl_crystal_size_min 0.3
_refine_diff_density_max 0.973
_refine_diff_density_min -0.780
_refine_diff_density_rms 0.120
_refine_ls_abs_structure_details 'Flack H D (1983), Acta Cryst. A39, 876-881'
_refine_ls_abs_structure_Flack -0.024(14)
_refine_ls_extinction_method none
_refine_ls_goodness_of_fit_ref 1.039
_refine_ls_hydrogen_treatment constr
_refine_ls_matrix_type full
_refine_ls_number_parameters 181
_refine_ls_number_reflns 2156
_refine_ls_number_restraints 0
_refine_ls_restrained_S_all 1.039
_refine_ls_R_factor_all 0.0364
_refine_ls_R_factor_gt 0.0292
_refine_ls_shift/su_max 0.001
_refine_ls_shift/su_mean 0.000
_refine_ls_structure_factor_coef Fsqd
_refine_ls_weighting_details 'calc w=1/[\s^2^(Fo^2^)+(0.0385P)^2^+0.2419P] where P=(Fo^2^+2Fc^2^)/3'
_refine_ls_weighting_scheme calc
_refine_ls_wR_factor_gt 0.0647
_refine_ls_wR_factor_ref 0.0674
_reflns_number_gt 1952
_reflns_number_total 2156
_reflns_threshold_expression >2sigma(I)
_cod_data_source_file om300140f_si_003.cif
_cod_data_source_block unk
_cod_database_code 4078255

loop_
_space_group_symop_id
_space_group_symop_operation_xyz
1 'x, y, z'
2 '-x+1/2, -y, z+1/2'
3 '-x, y+1/2, -z+1/2'
4 'x+1/2, -y+1/2, -z'

loop_
_atom_site_label
_atom_site_type_symbol
_atom_site_fract_x
_atom_site_fract_y
_atom_site_fract_z
_atom_site_U_iso_or_equiv
_atom_site_adp_type
_atom_site_occupancy
_atom_site_symmetry_multiplicity
_atom_site_calc_flag
_atom_site_refinement_flags
Ir1 Ir -0.03822(3) -0.52263(3) -0.48571(2) 0.03265(11) Uani 1 1 d .
H1 H 0.0414 -0.5901 -0.5412 0.050 Uiso 1 1 d R
Cl1 Cl -0.1836(3) -0.3964(2) -0.4171(2) 0.0546(7) Uani 1 1 d .
P1 P -0.1288(3) -0.5413(2) -0.62617(17) 0.0448(7) Uani 1 1 d .
P2 P 0.0615(3) -0.3712(2) -0.53053(19) 0.0494(7) Uani 1 1 d .
P3 P 0.0621(2) -0.5401(2) -0.34915(17) 0.0394(6) Uani 1 1 d .
C1 C -0.2931(11) -0.7521(9) -0.3608(10) 0.074(4) Uani 1 1 d .
H1A H -0.3590 -0.7280 -0.3283 0.080 Uiso 1 1 d R
H1B H -0.3156 -0.7957 -0.4120 0.080 Uiso 1 1 d R
H1C H -0.2463 -0.7930 -0.3199 0.080 Uiso 1 1 d R
C2 C -0.2255(11) -0.6585(9) -0.3953(8) 0.057(3) Uani 1 1 d .
H2 H -0.2551 -0.5889 -0.3819 0.080 Uiso 1 1 d R
C3 C -0.1285(8) -0.6620(7) -0.4422(6) 0.034(2) Uani 1 1 d .
C4 C -0.0840(10) -0.7638(9) -0.4663(7) 0.051(3) Uani 1 1 d .
C5 C -0.0454(10) -0.8493(8) -0.4876(8) 0.054(3) Uani 1 1 d .
C6 C -0.0001(11) -0.9522(9) -0.5133(9) 0.072(3) Uani 1 1 d .
H6A H 0.0012 -0.9991 -0.4612 0.080 Uiso 1 1 d R
H6B H 0.0756 -0.9423 -0.5357 0.080 Uiso 1 1 d R
H6C H -0.0459 -0.9830 -0.5610 0.080 Uiso 1 1 d R
C11 C -0.2441(10) -0.4502(10) -0.6522(9) 0.077(4) Uani 1 1 d .
H11A H -0.2753 -0.4653 -0.7118 0.080 Uiso 1 1 d R
H11B H -0.3021 -0.4568 -0.6062 0.080 Uiso 1 1 d R
H11C H -0.2145 -0.3789 -0.6515 0.080 Uiso 1 1 d R
C12 C -0.1967(15) -0.6670(10) -0.6481(8) 0.085(5) Uani 1 1 d .
H12A H -0.2316 -0.6663 -0.7078 0.080 Uiso 1 1 d R
H12B H -0.1404 -0.7222 -0.6460 0.080 Uiso 1 1 d R
H12C H -0.2530 -0.6804 -0.6019 0.080 Uiso 1 1 d R
C13 C -0.0412(11) -0.5319(11) -0.7284(7) 0.073(3) Uani 1 1 d .
H13A H -0.0870 -0.5406 -0.7825 0.080 Uiso 1 1 d R
H13B H -0.0045 -0.4637 -0.7302 0.080 Uiso 1 1 d R
H13C H 0.0148 -0.5873 -0.7263 0.080 Uiso 1 1 d R
C21 C -0.0096(13) -0.2753(9) -0.6038(9) 0.082(5) Uani 1 1 d .
H21A H 0.0419 -0.2179 -0.6165 0.080 Uiso 1 1 d R
H21B H -0.0320 -0.3083 -0.6606 0.080 Uiso 1 1 d R
H21C H -0.0751 -0.2478 -0.5728 0.080 Uiso 1 1 d R
C22 C 0.1060(12) -0.2781(8) -0.4437(8) 0.065(4) Uani 1 1 d .
H22A H 0.1456 -0.2206 -0.4732 0.080 Uiso 1 1 d R
H22B H 0.0416 -0.2504 -0.4113 0.080 Uiso 1 1 d R
H22C H 0.1556 -0.3132 -0.4010 0.080 Uiso 1 1 d R
C23 C 0.1924(12) -0.3949(10) -0.5914(9) 0.080(4) Uani 1 1 d .
H23A H 0.2271 -0.3281 -0.6071 0.080 Uiso 1 1 d R
H23B H 0.2426 -0.4352 -0.5528 0.080 Uiso 1 1 d R
H23C H 0.1771 -0.4344 -0.6467 0.080 Uiso 1 1 d R
C31 C 0.2151(9) -0.5371(12) -0.3621(9) 0.072(4) Uani 1 1 d .
H31A H 0.2503 -0.5447 -0.3028 0.080 Uiso 1 1 d R
H31B H 0.2379 -0.5950 -0.4012 0.080 Uiso 1 1 d R
H31C H 0.2379 -0.4707 -0.3893 0.080 Uiso 1 1 d R
C32 C 0.0344(11) -0.4447(10) -0.2572(7) 0.065(3) Uani 1 1 d .
H32A H 0.0813 -0.4613 -0.2051 0.080 Uiso 1 1 d R
H32B H 0.0513 -0.3739 -0.2785 0.080 Uiso 1 1 d R
H32C H -0.0437 -0.4485 -0.2394 0.080 Uiso 1 1 d R
C33 C 0.0425(12) -0.6640(9) -0.2868(7) 0.062(3) Uani 1 1 d .
H33A H 0.0874 -0.6630 -0.2317 0.080 Uiso 1 1 d R
H33B H -0.0358 -0.6726 -0.2709 0.080 Uiso 1 1 d R
H33C H 0.0659 -0.7224 -0.3252 0.080 Uiso 1 1 d R

loop_
_atom_site_aniso_label
_atom_site_aniso_U_11
_atom_site_aniso_U_22
_atom_site_aniso_U_33
_atom_site_aniso_U_23
_atom_site_aniso_U_13
_atom_site_aniso_U_12
Ir1 0.03747(18) 0.02768(17) 0.03279(17) -0.00143(15) 0.00261(16) -0.00012(17)
Cl1 0.0577(18) 0.0466(15) 0.0596(17) -0.0044(13) 0.0080(15) 0.0164(14)
P1 0.0559(16) 0.0419(17) 0.0366(13) -0.0017(12) -0.0051(12) -0.0002(14)
P2 0.065(2) 0.0364(14) 0.0470(16) -0.0009(12) 0.0120(14) -0.0117(13)
P3 0.0424(15) 0.0378(15) 0.0381(12) -0.0020(11) 0.0005(10) -0.0032(12)
C1 0.063(8) 0.075(9) 0.085(10) -0.011(8) 0.009(7) -0.015(8)
C2 0.062(8) 0.042(7) 0.067(8) -0.002(6) -0.008(7) -0.008(6)
C3 0.039(5) 0.029(5) 0.034(5) 0.003(4) 0.000(5) -0.012(4)
C4 0.058(7) 0.045(6) 0.051(7) 0.004(5) -0.001(5) -0.012(5)
C5 0.057(6) 0.041(6) 0.064(6) 0.003(5) -0.003(7) -0.006(5)
C6 0.084(8) 0.063(8) 0.070(7) -0.012(6) -0.005(7) 0.013(6)
C11 0.067(8) 0.100(12) 0.064(8) -0.008(8) -0.012(7) 0.019(8)
C12 0.139(15) 0.065(9) 0.052(7) 0.006(7) -0.035(9) -0.005(10)
C13 0.086(9) 0.091(9) 0.041(6) -0.010(6) 0.005(7) -0.004(11)
C21 0.119(13) 0.047(7) 0.080(9) 0.016(7) -0.007(9) -0.012(8)
C22 0.098(10) 0.040(6) 0.057(7) 0.002(6) 0.015(7) -0.029(7)
C23 0.100(11) 0.063(8) 0.078(9) -0.006(8) 0.028(9) -0.027(8)
C31 0.044(7) 0.098(11) 0.074(8) 0.008(8) -0.011(6) 0.005(8)
C32 0.077(8) 0.076(9) 0.043(6) -0.009(5) -0.007(7) -0.006(8)
C33 0.076(8) 0.061(7) 0.047(6) 0.013(5) -0.004(7) -0.012(8)

loop_
_atom_type_symbol
_atom_type_description
_atom_type_scat_dispersion_real
_atom_type_scat_dispersion_imag
_atom_type_scat_source
C C 0.0033 0.0016 'International Tables Vol C Tables 4.2.6.8 and 6.1.1.4'
H H 0.0000 0.0000 'International Tables Vol C Tables 4.2.6.8 and 6.1.1.4'
P P 0.1023 0.0942 'International Tables Vol C Tables 4.2.6.8 and 6.1.1.4'
Cl Cl 0.1484 0.1585 'International Tables Vol C Tables 4.2.6.8 and 6.1.1.4'
Ir Ir -1.4442 7.9887 'International Tables Vol C Tables 4.2.6.8 and 6.1.1.4'

loop_
_geom_angle_atom_site_label_1
_geom_angle_atom_site_label_2
_geom_angle_atom_site_label_3
_geom_angle
Cl1 Ir1 H1 170.6
P1 Ir1 H1 76.2
P1 Ir1 Cl1 95.42(10)
P1 Ir1 P2 94.07(10)
P1 Ir1 P3 168.35(10)
P2 Ir1 H1 89.5
P2 Ir1 Cl1 86.82(10)
P3 Ir1 H1 94.8
P3 Ir1 Cl1 94.04(9)
P3 Ir1 P2 93.24(10)
C3 Ir1 H1 90.6
C3 Ir1 Cl1 93.2(3)
C3 Ir1 P1 86.9(3)
C3 Ir1 P2 179.0(3)
C3 Ir1 P3 85.8(3)
C11 P1 Ir1 117.8(4)
C12 P1 Ir1 116.8(4)
C12 P1 C11 100.3(7)
C12 P1 C13 99.6(6)
C13 P1 Ir1 116.7(4)
C13 P1 C11 102.6(6)
C21 P2 Ir1 118.1(5)
C22 P2 Ir1 118.9(4)
C22 P2 C21 96.6(6)
C22 P2 C23 101.4(6)
C23 P2 Ir1 115.9(4)
C23 P2 C21 102.7(6)
C31 P3 Ir1 114.7(4)
C31 P3 C32 103.9(6)
C32 P3 Ir1 118.1(4)
C33 P3 Ir1 116.2(4)
C33 P3 C31 101.3(6)
C33 P3 C32 100.1(5)
H1A C1 H1B 109.5
H1A C1 H1C 109.5
H1B C1 H1C 109.5
C2 C1 H1A 110.5
C2 C1 H1B 109.5
C2 C1 H1C 108.4
C1 C2 H2 116.5
C3 C2 C1 126.9(11)
C3 C2 H2 116.6
C2 C3 Ir1 123.5(8)
C2 C3 C4 118.2(9)
C4 C3 Ir1 118.3(7)
C5 C4 C3 179.2(12)
C4 C5 C6 179.5(13)
C5 C6 H6A 110.4
C5 C6 H6B 108.5
C5 C6 H6C 109.5
H6A C6 H6B 109.4
H6A C6 H6C 109.4
H6B C6 H6C 109.6
P1 C11 H11A 110.6
P1 C11 H11B 109.8
P1 C11 H11C 108.0
H11A C11 H11B 109.5
H11A C11 H11C 109.5
H11B C11 H11C 109.5
P1 C12 H12A 110.1
P1 C12 H12B 108.5
P1 C12 H12C 109.8
H12A C12 H12B 109.5
H12A C12 H12C 109.5
H12B C12 H12C 109.5
P1 C13 H13A 109.8
P1 C13 H13B 109.8
P1 C13 H13C 108.8
H13A C13 H13B 109.5
H13A C13 H13C 109.5
H13B C13 H13C 109.5
P2 C21 H21A 108.4
P2 C21 H21B 110.2
P2 C21 H21C 109.8
H21A C21 H21B 109.5
H21A C21 H21C 109.5
H21B C21 H21C 109.5
P2 C22 H22A 108.6
P2 C22 H22B 110.3
P2 C22 H22C 109.5
H22A C22 H22B 109.5
H22A C22 H22C 109.5
H22B C22 H22C 109.5
P2 C23 H23A 109.7
P2 C23 H23B 109.3
P2 C23 H23C 109.4
H23A C23 H23B 109.5
H23A C23 H23C 109.5
H23B C23 H23C 109.5
P3 C31 H31A 109.6
P3 C31 H31B 108.9
P3 C31 H31C 109.8
H31A C31 H31B 109.5
H31A C31 H31C 109.5
H31B C31 H31C 109.5
P3 C32 H32A 109.2
P3 C32 H32B 109.5
P3 C32 H32C 109.7
H32A C32 H32B 109.5
H32A C32 H32C 109.5
H32B C32 H32C 109.5
P3 C33 H33A 109.5
P3 C33 H33B 109.9
P3 C33 H33C 109.1
H33A C33 H33B 109.5
H33A C33 H33C 109.5
H33B C33 H33C 109.5

loop_
_geom_bond_atom_site_label_1
_geom_bond_atom_site_label_2
_geom_bond_distance
Ir1 H1 1.4998
Ir1 Cl1 2.540(3)
Ir1 P1 2.314(3)
Ir1 P2 2.327(3)
Ir1 P3 2.320(3)
Ir1 C3 2.143(9)
P1 C11 1.817(12)
P1 C12 1.798(13)
P1 C13 1.813(11)
P2 C21 1.812(12)
P2 C22 1.796(11)
P2 C23 1.807(14)
P3 C31 1.820(11)
P3 C32 1.822(11)
P3 C33 1.812(11)
C1 H1A 0.9600
C1 H1B 0.9600
C1 H1C 0.9596
C1 C2 1.505(15)
C2 H2 0.9599
C2 C3 1.334(15)
C3 C4 1.424(15)
C4 C5 1.204(15)
C5 C6 1.447(15)
C6 H6A 0.9578
C6 H6B 0.9593
C6 H6C 0.9592
C11 H11A 0.9601
C11 H11B 0.9600
C11 H11C 0.9601
C12 H12A 0.9600
C12 H12B 0.9600
C12 H12C 0.9600
C13 H13A 0.9600
C13 H13B 0.9600
C13 H13C 0.9600
C21 H21A 0.9601
C21 H21B 0.9600
C21 H21C 0.9599
C22 H22A 0.9600
C22 H22B 0.9600
C22 H22C 0.9600
C23 H23A 0.9600
C23 H23B 0.9599
C23 H23C 0.9602
C31 H31A 0.9600
C31 H31B 0.9600
C31 H31C 0.9600
C32 H32A 0.9601
C32 H32B 0.9600
C32 H32C 0.9600
C33 H33A 0.9600
C33 H33B 0.9600
C33 H33C 0.9600
